data_4501354
loop_
_publ_author_name
'Sekiya, Ryo'
'Nishikiori, Shin-ichi'

_publ_section_title
;
 Structural Extension from an Isonicotinic Acid Dimer to
 4-(4-Pyridyl)benzoic Acid (pybenH) Dimer: X-ray Crystal Structure
 Analysis and Inclusion Properties of a Hydrogen-Bonded Coordination
 Polymer [Ni(SCN)2(pybenH)2]\\infty
;
_journal_issue 12
_journal_name_full 'Crystal Growth &amp; Design'
_journal_page_first 5574
_journal_paper_doi 10.1021/cg201141k
_journal_volume 11
_journal_year 2011
_chemical_formula_moiety 'C26 H18 N4 Ni O4 S2, C7 H5'
_chemical_formula_sum 'C33 H23 N4 Ni O4 S2'
_chemical_formula_weight 662.4
_chemical_name_systematic
;
 ?
;
_space_group_IT_number 2
_symmetry_cell_setting triclinic
_symmetry_space_group_name_Hall '-P 1'
_symmetry_space_group_name_H-M 'P -1'
_atom_sites_solution_hydrogens geom
_atom_sites_solution_primary direct
_atom_sites_solution_secondary difmap
_audit_creation_date 2011-07-25T12:09:55-00:00
_audit_creation_method 'WinGX routine CIF_UPDATE'
_cell_angle_alpha 90.539(14)
_cell_angle_beta 46.499(17)
_cell_angle_gamma 104.295(16)
_cell_formula_units_Z 2
_cell_length_a 8.080(3)
_cell_length_b 10.559(4)
_cell_length_c 25.127(8)
_cell_measurement_reflns_used 6274
_cell_measurement_temperature 153(2)
_cell_measurement_theta_max 29.93
_cell_measurement_theta_min 2.98
_cell_volume 1467.0(10)
_computing_cell_refinement RAPID-AUTO
_computing_data_collection RAPID-AUTO
_computing_data_reduction RAPID-AUTO
_computing_structure_refinement 'SHELXL-97 (Sheldrick, 1997)'
_computing_structure_solution 'SHELXS-97 (Sheldrick, 1997)'
_diffrn_ambient_temperature 153(2)
_diffrn_measured_fraction_theta_full 0.991
_diffrn_measured_fraction_theta_max 0.968
_diffrn_measurement_device_type 'Rigaku Raxis Rapid'
_diffrn_measurement_method '\w scans'
_diffrn_radiation_monochromator graphite
_diffrn_radiation_probe x-ray
_diffrn_radiation_source 'sealed tube'
_diffrn_radiation_type MoK\a
_diffrn_radiation_wavelength 0.71073
_diffrn_reflns_av_R_equivalents 0.0831
_diffrn_reflns_av_unetI/netI 0.1618
_diffrn_reflns_limit_h_max 0
_diffrn_reflns_limit_h_min -11
_diffrn_reflns_limit_k_max 14
_diffrn_reflns_limit_k_min -14
_diffrn_reflns_limit_l_max 24
_diffrn_reflns_limit_l_min -35
_diffrn_reflns_number 16517
_diffrn_reflns_theta_full 25
_diffrn_reflns_theta_max 29.93
_diffrn_reflns_theta_min 2.98
_exptl_absorpt_coefficient_mu 0.85
_exptl_absorpt_correction_T_max 0.9749
_exptl_absorpt_correction_T_min 0.8484
_exptl_absorpt_correction_type empirical
_exptl_absorpt_process_details 'ABSCOR (Higashi, 1995)'
_exptl_crystal_colour green
_exptl_crystal_density_diffrn 1.499
_exptl_crystal_density_method 'not measured'
_exptl_crystal_description block
_exptl_crystal_F_000 682
_exptl_crystal_size_max 0.20
_exptl_crystal_size_mid 0.08
_exptl_crystal_size_min 0.03
_refine_diff_density_max 0.406
_refine_diff_density_min -0.482
_refine_diff_density_rms 0.09
_refine_ls_extinction_method none
_refine_ls_goodness_of_fit_ref 0.89
_refine_ls_hydrogen_treatment constr
_refine_ls_matrix_type full
_refine_ls_number_parameters 460
_refine_ls_number_reflns 8228
_refine_ls_number_restraints 49
_refine_ls_restrained_S_all 0.889
_refine_ls_R_factor_all 0.1406
_refine_ls_R_factor_gt 0.0562
_refine_ls_shift/su_max 0.001
_refine_ls_shift/su_mean 0.000
_refine_ls_structure_factor_coef Fsqd
_refine_ls_weighting_details 'calc w=1/[\s^2^(Fo^2^)+(0.0293P)^2^+0.0000P] where P=(Fo^2^+2Fc^2^)/3'
_refine_ls_weighting_scheme calc
_refine_ls_wR_factor_gt 0.0768
_refine_ls_wR_factor_ref 0.0919
_reflns_number_gt 4307
_reflns_number_total 8228
_reflns_threshold_expression >2sigma(I)
_cod_data_source_file cg201141k_si_002.cif
_cod_data_source_block phenanthrene
_cod_depositor_comments
;
The following automatic conversions were performed:

'_symmetry_cell_setting' value 'Triclinic' changed to 'triclinic'
according to /home/saulius/struct/CIF-dictionaries/cif_core.dic
dictionary named 'cif_core.dic' version 2.4.1 from
2010-06-29.

'_diffrn_radiation_probe' value 'X-ray' changed to
'x-ray' according to
/home/saulius/struct/CIF-dictionaries/cif_core.dic dictionary named
'cif_core.dic' version 2.4.1 from 2010-06-29.

Automatic conversion script
Id: cif_fix_values 1715 2011-07-08 13:25:40Z adriana 
;
_cod_original_cell_volume 1467.1(9)
_cod_database_code 4501354

loop_
_symmetry_equiv_pos_as_xyz
'x, y, z'
'-x, -y, -z'

loop_
_atom_site_label
_atom_site_type_symbol
_atom_site_fract_x
_atom_site_fract_y
_atom_site_fract_z
_atom_site_U_iso_or_equiv
_atom_site_adp_type
_atom_site_occupancy
_atom_site_symmetry_multiplicity
_atom_site_calc_flag
_atom_site_refinement_flags
_atom_site_disorder_assembly
_atom_site_disorder_group
C101 C 0.465(7) 0.491(2) 0.3007(16) 0.058(4) Uani 0.5 1 d PDU A -1
H101 H 0.5908 0.4848 0.2502 0.07 Uiso 0.5 1 calc PR A -1
C102 C 0.232(6) 0.492(2) 0.3319(17) 0.051(4) Uani 0.5 1 d PDU A -1
H102 H 0.2006 0.4884 0.3016 0.062 Uiso 0.5 1 calc PR A -1
C103 C 0.061(4) 0.497(2) 0.4053(11) 0.049(4) Uani 0.5 1 d PDU A -1
H103 H -0.0877 0.5019 0.425 0.058 Uiso 0.5 1 calc PR A -1
C104 C 0.093(5) 0.496(2) 0.4545(14) 0.046(4) Uani 0.5 1 d PDU A -1
C105 C 0.309(7) 0.500(4) 0.427(2) 0.052(4) Uani 0.5 1 d PDU A -1
C106 C 0.487(6) 0.499(3) 0.351(2) 0.053(4) Uani 0.5 1 d PDU A -1
H106 H 0.6397 0.5041 0.3318 0.064 Uiso 0.5 1 calc PR A -1
C107 C 0.3371(17) 0.5033(9) 0.4777(5) 0.056(2) Uani 0.5 1 d PDU A -1
H107 H 0.4866 0.5016 0.4586 0.067 Uiso 0.5 1 calc PR A -1
C111 C -0.439(7) 0.521(2) 0.6835(15) 0.069(6) Uani 0.5 1 d PDU A -1
H111 H -0.556 0.5222 0.7354 0.083 Uiso 0.5 1 calc PR A -1
C112 C -0.236(6) 0.520(2) 0.6554(16) 0.057(5) Uani 0.5 1 d PDU A -1
H112 H -0.2068 0.5226 0.6862 0.069 Uiso 0.5 1 calc PR A -1
C113 C -0.042(4) 0.516(2) 0.5751(10) 0.047(4) Uani 0.5 1 d PDU A -1
C114 C -0.098(5) 0.503(3) 0.5334(14) 0.052(4) Uani 0.5 1 d PDU A -1
C115 C -0.330(6) 0.510(4) 0.570(2) 0.061(6) Uani 0.5 1 d PDU A -1
H115 H -0.3677 0.5067 0.5413 0.073 Uiso 0.5 1 calc PR A -1
C116 C -0.509(7) 0.521(3) 0.646(2) 0.073(7) Uani 0.5 1 d PDU A -1
H116 H -0.6598 0.5278 0.669 0.088 Uiso 0.5 1 calc PR A -1
C117 C 0.1660(18) 0.5087(8) 0.5503(5) 0.053(2) Uani 0.5 1 d PDU A -1
H117 H 0.1896 0.5075 0.5824 0.064 Uiso 0.5 1 calc PR A -1
C1 C 0.2876(5) 0.5568(3) -0.06069(15) 0.0144(6) Uani 1 1 d . . .
C2 C -0.2880(5) 0.9402(3) 0.06272(15) 0.0153(6) Uani 1 1 d . . .
C11 C -0.0976(6) 0.8370(3) 0.15936(16) 0.0201(7) Uani 1 1 d . . .
H11 H -0.168 0.8901 0.1547 0.024 Uiso 1 1 calc R . .
C12 C -0.0989(6) 0.8475(3) 0.21454(17) 0.0206(7) Uani 1 1 d . . .
H12 H -0.1744 0.9043 0.2479 0.025 Uiso 1 1 calc R . .
C13 C 0.0110(5) 0.7744(3) 0.22112(15) 0.0181(7) Uani 1 1 d . . .
C14 C 0.1116(6) 0.6906(3) 0.17173(16) 0.0212(7) Uani 1 1 d . . .
H14 H 0.1891 0.6392 0.1738 0.025 Uiso 1 1 calc R . .
C15 C 0.0992(6) 0.6820(3) 0.11968(16) 0.0209(7) Uani 1 1 d . . .
H15 H 0.1646 0.6218 0.0876 0.025 Uiso 1 1 calc R . .
C16 C 0.0205(5) 0.7889(3) 0.27789(15) 0.0169(6) Uani 1 1 d . . .
C17 C -0.1750(6) 0.8042(3) 0.34907(16) 0.0223(7) Uani 1 1 d . . .
H17 H -0.3173 0.8022 0.362 0.027 Uiso 1 1 calc R . .
C18 C -0.1620(6) 0.8224(3) 0.40098(16) 0.0223(7) Uani 1 1 d . . .
H18 H -0.2954 0.8327 0.4493 0.027 Uiso 1 1 calc R . .
C19 C 0.0468(6) 0.8255(3) 0.38233(16) 0.0191(7) Uani 1 1 d . . .
C20 C 0.2421(6) 0.8096(3) 0.31154(16) 0.0235(7) Uani 1 1 d . . .
H20 H 0.3845 0.812 0.2987 0.028 Uiso 1 1 calc R . .
C21 C 0.2277(6) 0.7903(3) 0.25984(16) 0.0225(7) Uani 1 1 d . . .
H21 H 0.3598 0.7779 0.2119 0.027 Uiso 1 1 calc R . .
C22 C 0.0650(6) 0.8443(3) 0.43708(17) 0.0204(7) Uani 1 1 d . . .
C31 C 0.2294(6) 0.7873(4) 0.86639(16) 0.0278(8) Uani 1 1 d . . .
H31 H 0.3727 0.8007 0.8549 0.033 Uiso 1 1 calc R . .
C32 C 0.2502(6) 0.8008(4) 0.80709(17) 0.0307(9) Uani 1 1 d . . .
H32 H 0.4043 0.8223 0.7566 0.037 Uiso 1 1 calc R . .
C33 C 0.0442(5) 0.7829(3) 0.82154(16) 0.0180(7) Uani 1 1 d . . .
C34 C -0.1759(6) 0.7488(4) 0.89769(16) 0.0261(8) Uani 1 1 d . . .
H34 H -0.3226 0.7334 0.911 0.031 Uiso 1 1 calc R . .
C35 C -0.1801(6) 0.7376(3) 0.95326(16) 0.0212(7) Uani 1 1 d . . .
H35 H -0.3317 0.7154 1.0043 0.025 Uiso 1 1 calc R . .
C36 C 0.0583(5) 0.8001(3) 0.75988(16) 0.0185(7) Uani 1 1 d . . .
C37 C 0.2546(6) 0.7924(4) 0.68747(17) 0.0365(10) Uani 1 1 d . . .
H37 H 0.3847 0.7759 0.6765 0.044 Uiso 1 1 calc R . .
C38 C 0.2634(6) 0.8084(4) 0.63077(18) 0.0356(9) Uani 1 1 d . . .
H38 H 0.3986 0.8016 0.5816 0.043 Uiso 1 1 calc R . .
C39 C 0.0789(5) 0.8342(3) 0.64467(16) 0.0190(7) Uani 1 1 d . . .
C40 C -0.1150(6) 0.8459(4) 0.71628(17) 0.0329(9) Uani 1 1 d . . .
H40 H -0.2418 0.8655 0.7264 0.039 Uiso 1 1 calc R . .
C41 C -0.1253(6) 0.8292(4) 0.77303(17) 0.0321(9) Uani 1 1 d . . .
H41 H -0.2594 0.8376 0.8218 0.039 Uiso 1 1 calc R . .
C42 C 0.0803(6) 0.8492(3) 0.58536(16) 0.0205(7) Uani 1 1 d . . .
N1 N 0.2176(4) 0.6331(3) -0.02280(13) 0.0185(6) Uani 1 1 d . . .
N2 N -0.2146(4) 0.8679(2) 0.07006(13) 0.0163(5) Uani 1 1 d . . .
N11 N -0.0017(5) 0.7553(3) 0.11222(13) 0.0176(6) Uani 1 1 d . . .
N31 N 0.0190(4) 0.7564(3) 0.93903(13) 0.0183(6) Uani 1 1 d . . .
O11 O -0.1310(4) 0.8469(2) 0.50399(11) 0.0287(6) Uani 1 1 d . . .
H211 H -0.1057 0.858 0.5313 0.043 Uiso 1 1 calc R . .
O12 O 0.2582(4) 0.8552(3) 0.41806(12) 0.0317(6) Uani 1 1 d . . .
O31 O 0.2790(4) 0.8537(3) 0.51795(11) 0.0325(6) Uani 1 1 d . . .
H231 H 0.2648 0.8622 0.4882 0.049 Uiso 1 1 calc R . .
O32 O -0.1034(4) 0.8563(2) 0.60251(11) 0.0248(5) Uani 1 1 d . . .
S1 S 0.38530(15) 0.44919(8) -0.11446(4) 0.02154(19) Uani 1 1 d . . .
S2 S -0.38676(14) 1.04317(8) 0.04963(4) 0.02048(19) Uani 1 1 d . . .
Ni1 Ni 0.00468(8) 0.75272(4) 0.02706(2) 0.01424(10) Uani 1 1 d . . .

loop_
_atom_site_aniso_label
_atom_site_aniso_U_11
_atom_site_aniso_U_22
_atom_site_aniso_U_33
_atom_site_aniso_U_23
_atom_site_aniso_U_13
_atom_site_aniso_U_12
C101 0.054(7) 0.025(7) 0.032(8) 0.016(5) -0.017(7) -0.017(6)
C102 0.086(8) 0.015(5) 0.050(8) 0.012(6) -0.050(7) 0.002(6)
C103 0.064(7) 0.018(6) 0.045(9) 0.021(7) -0.037(7) -0.005(5)
C104 0.079(7) 0.016(6) 0.049(9) -0.010(6) -0.047(6) 0.014(7)
C105 0.067(9) 0.021(8) 0.053(6) 0.007(8) -0.041(7) -0.002(9)
C106 0.060(8) 0.018(7) 0.066(6) 0.005(7) -0.042(6) 0.002(6)
C107 0.050(5) 0.033(5) 0.062(5) 0.015(5) -0.037(5) -0.008(4)
C111 0.063(10) 0.034(10) 0.043(13) 0.002(8) -0.017(10) 0.005(10)
C112 0.077(8) 0.029(8) 0.042(9) 0.009(6) -0.038(7) 0.002(7)
C113 0.056(6) 0.019(7) 0.036(9) 0.012(7) -0.026(6) -0.001(5)
C114 0.051(6) 0.028(8) 0.040(7) 0.016(7) -0.028(5) -0.018(7)
C115 0.054(8) 0.033(12) 0.065(10) 0.013(10) -0.038(7) -0.010(8)
C116 0.051(9) 0.037(13) 0.077(10) 0.019(8) -0.030(7) 0.001(8)
C117 0.065(6) 0.021(4) 0.063(5) 0.005(4) -0.046(5) -0.003(4)
C1 0.0128(15) 0.0178(16) 0.0155(14) -0.0035(12) -0.0111(13) 0.0052(13)
C2 0.0127(15) 0.0192(16) 0.0091(13) -0.0028(12) -0.0066(13) 0.0028(13)
C11 0.0300(19) 0.0205(17) 0.0282(16) -0.0118(14) -0.0255(16) 0.0145(14)
C12 0.0247(18) 0.0225(17) 0.0216(15) -0.0102(13) -0.0178(15) 0.0119(14)
C13 0.0180(17) 0.0227(17) 0.0148(14) -0.0033(13) -0.0125(14) 0.0050(14)
C14 0.0256(19) 0.0263(18) 0.0206(16) -0.0086(14) -0.0184(15) 0.0127(15)
C15 0.0284(19) 0.0253(17) 0.0174(15) -0.0117(13) -0.0172(15) 0.0165(15)
C16 0.0207(17) 0.0202(16) 0.0162(14) -0.0051(13) -0.0154(14) 0.0066(14)
C17 0.0191(17) 0.036(2) 0.0193(15) -0.0102(14) -0.0155(14) 0.0117(15)
C18 0.0215(18) 0.0355(19) 0.0137(14) -0.0120(14) -0.0121(14) 0.0165(15)
C19 0.0224(17) 0.0238(17) 0.0163(14) -0.0063(13) -0.0155(14) 0.0076(14)
C20 0.0202(18) 0.036(2) 0.0220(16) -0.0091(15) -0.0170(15) 0.0115(15)
C21 0.0235(18) 0.035(2) 0.0117(14) -0.0090(14) -0.0126(14) 0.0129(15)
C22 0.0269(19) 0.0205(17) 0.0208(16) -0.0056(14) -0.0193(16) 0.0081(15)
C31 0.0174(17) 0.054(2) 0.0186(15) -0.0107(16) -0.0140(15) 0.0155(17)
C32 0.0182(18) 0.061(3) 0.0145(15) -0.0096(16) -0.0118(15) 0.0152(17)
C33 0.0186(17) 0.0256(18) 0.0155(14) -0.0076(13) -0.0140(14) 0.0081(14)
C34 0.0169(17) 0.045(2) 0.0183(15) -0.0041(15) -0.0139(14) 0.0079(16)
C35 0.0172(17) 0.0304(19) 0.0160(15) -0.0084(14) -0.0118(14) 0.0080(14)
C36 0.0199(17) 0.0243(17) 0.0187(15) -0.0085(13) -0.0159(14) 0.0091(14)
C37 0.028(2) 0.078(3) 0.0220(17) -0.0199(19) -0.0205(17) 0.032(2)
C38 0.031(2) 0.070(3) 0.0161(16) -0.0178(18) -0.0172(16) 0.030(2)
C39 0.0214(17) 0.0246(17) 0.0175(15) -0.0078(13) -0.0158(14) 0.0081(14)
C40 0.0243(19) 0.065(3) 0.0211(16) -0.0101(17) -0.0186(16) 0.0211(19)
C41 0.0218(19) 0.066(3) 0.0131(15) -0.0138(17) -0.0122(15) 0.0214(18)
C42 0.0241(18) 0.0253(18) 0.0184(15) -0.0077(13) -0.0175(15) 0.0077(15)
N1 0.0191(15) 0.0212(14) 0.0183(13) -0.0067(11) -0.0139(12) 0.0084(12)
N2 0.0166(14) 0.0196(14) 0.0141(12) -0.0046(10) -0.0109(11) 0.0079(11)
N11 0.0202(15) 0.0192(14) 0.0162(12) -0.0052(11) -0.0136(12) 0.0077(12)
N31 0.0192(15) 0.0270(15) 0.0157(12) -0.0070(11) -0.0145(12) 0.0090(12)
O11 0.0327(14) 0.0447(15) 0.0192(11) -0.0127(11) -0.0211(11) 0.0161(12)
O12 0.0289(14) 0.0546(17) 0.0264(12) -0.0146(12) -0.0234(12) 0.0189(13)
O31 0.0296(14) 0.0613(17) 0.0167(11) -0.0122(11) -0.0185(11) 0.0206(13)
O32 0.0241(13) 0.0384(14) 0.0227(11) -0.0084(10) -0.0197(11) 0.0127(11)
S1 0.0204(5) 0.0220(5) 0.0179(4) -0.0101(4) -0.0113(4) 0.0100(4)
S2 0.0184(5) 0.0227(5) 0.0237(4) -0.0030(4) -0.0156(4) 0.0084(4)
Ni1 0.0165(2) 0.0189(2) 0.01312(19) -0.00662(17) -0.01176(18) 0.00873(18)

loop_
_atom_type_symbol
_atom_type_description
_atom_type_scat_dispersion_real
_atom_type_scat_dispersion_imag
_atom_type_scat_source
C C 0.003 0.002 'International Tables Vol C Tables 4.2.6.8 and 6.1.1.4'
H H 0 0 'International Tables Vol C Tables 4.2.6.8 and 6.1.1.4'
N N 0.006 0.003 'International Tables Vol C Tables 4.2.6.8 and 6.1.1.4'
O O 0.011 0.006 'International Tables Vol C Tables 4.2.6.8 and 6.1.1.4'
S S 0.125 0.123 'International Tables Vol C Tables 4.2.6.8 and 6.1.1.4'
Ni Ni 0.339 1.112 'International Tables Vol C Tables 4.2.6.8 and 6.1.1.4'

loop_
_geom_angle_atom_site_label_1
_geom_angle_atom_site_label_2
_geom_angle_atom_site_label_3
_geom_angle
_geom_angle_site_symmetry_1
_geom_angle_site_symmetry_3
C106 C101 C102 115(3) . .
C103 C102 C101 118(2) . .
C102 C103 C104 124(2) . .
C105 C104 C103 120(2) . .
C105 C104 C114 119(2) . .
C103 C104 C114 121.2(15) . .
C104 C105 C106 117(3) . .
C104 C105 C107 118(3) . .
C106 C105 C107 125(3) . .
C105 C106 C101 127(3) . .
C117 C107 C105 124.5(16) . .
C112 C111 C116 127(3) . .
C111 C112 C113 121(2) . .
C117 C113 C114 124.3(17) . .
C117 C113 C112 117.5(18) . .
C114 C113 C112 118(2) . .
C113 C114 C115 116(2) . .
C113 C114 C104 117.4(15) . .
C115 C114 C104 125.9(19) . .
C116 C115 C114 124(3) . .
C111 C116 C115 113(3) . .
C107 C117 C113 116.4(11) . .
N1 C1 S1 179.5(3) . .
N2 C2 S2 178.3(3) . .
N11 C11 C12 123.0(3) . .
C11 C12 C13 119.9(3) . .
C14 C13 C12 116.8(3) . .
C14 C13 C16 122.6(3) . .
C12 C13 C16 120.6(3) . .
C15 C14 C13 120.1(3) . .
N11 C15 C14 123.0(3) . .
C17 C16 C21 119.5(3) . .
C17 C16 C13 120.4(3) . .
C21 C16 C13 120.1(3) . .
C18 C17 C16 120.2(3) . .
C17 C18 C19 120.2(3) . .
C20 C19 C18 120.0(3) . .
C20 C19 C22 118.8(3) . .
C18 C19 C22 121.2(3) . .
C21 C20 C19 119.8(3) . .
C20 C21 C16 120.5(3) . .
O12 C22 O11 124.2(3) . .
O12 C22 C19 120.5(3) . .
O11 C22 C19 115.4(3) . .
N31 C31 C32 123.7(3) . .
C31 C32 C33 119.9(3) . .
C32 C33 C34 116.0(3) . .
C32 C33 C36 121.9(3) . .
C34 C33 C36 122.1(3) . .
C35 C34 C33 120.2(3) . .
N31 C35 C34 123.5(3) . .
C37 C36 C41 117.9(3) . .
C37 C36 C33 121.8(3) . .
C41 C36 C33 120.3(3) . .
C36 C37 C38 120.8(3) . .
C39 C38 C37 120.9(3) . .
C38 C39 C40 118.8(3) . .
C38 C39 C42 122.3(3) . .
C40 C39 C42 118.9(3) . .
C41 C40 C39 120.5(3) . .
C40 C41 C36 121.1(3) . .
O32 C42 O31 124.4(3) . .
O32 C42 C39 120.1(3) . .
O31 C42 C39 115.5(3) . .
C1 N1 Ni1 150.4(2) . .
C2 N2 Ni1 150.7(2) . .
C11 N11 C15 117.2(2) . .
C11 N11 Ni1 120.1(2) . .
C15 N11 Ni1 122.6(2) . .
C31 N31 C35 116.6(3) . .
C31 N31 Ni1 121.5(2) . 1_556
C35 N31 Ni1 121.76(19) . 1_556
C1 S1 Ni1 98.51(11) . 2_565
C2 S2 Ni1 96.76(11) . 2_575
N2 Ni1 N1 174.05(10) . .
N2 Ni1 N11 92.78(10) . .
N1 Ni1 N11 93.01(10) . .
N2 Ni1 N31 86.81(10) . 1_554
N1 Ni1 N31 87.45(10) . 1_554
N11 Ni1 N31 178.19(11) . 1_554
N2 Ni1 S2 92.96(8) . 2_575
N1 Ni1 S2 88.81(8) . 2_575
N11 Ni1 S2 86.19(8) . 2_575
N31 Ni1 S2 92.07(8) 1_554 2_575
N2 Ni1 S1 86.14(8) . 2_565
N1 Ni1 S1 92.60(8) . 2_565
N11 Ni1 S1 88.72(8) . 2_565
N31 Ni1 S1 93.00(8) 1_554 2_565
S2 Ni1 S1 174.79(3) 2_575 2_565

loop_
_geom_bond_atom_site_label_1
_geom_bond_atom_site_label_2
_geom_bond_distance
_geom_bond_site_symmetry_2
C101 C106 1.40(4) .
C101 C102 1.46(5) .
C102 C103 1.36(3) .
C103 C104 1.425(19) .
C104 C105 1.35(4) .
C104 C114 1.470(11) .
C105 C106 1.38(5) .
C105 C107 1.44(3) .
C107 C117 1.345(12) .
C111 C112 1.27(5) .
C111 C116 1.38(4) .
C112 C113 1.48(3) .
C113 C117 1.36(2) .
C113 C114 1.39(2) .
C114 C115 1.44(4) .
C115 C116 1.43(5) .
C1 N1 1.159(4) .
C1 S1 1.639(3) .
C2 N2 1.160(4) .
C2 S2 1.650(3) .
C11 N11 1.340(4) .
C11 C12 1.383(4) .
C12 C13 1.399(4) .
C13 C14 1.389(4) .
C13 C16 1.484(4) .
C14 C15 1.379(4) .
C15 N11 1.351(4) .
C16 C17 1.397(4) .
C16 C21 1.398(4) .
C17 C18 1.387(4) .
C18 C19 1.397(4) .
C19 C20 1.394(4) .
C19 C22 1.488(4) .
C20 C21 1.390(4) .
C22 O12 1.250(4) .
C22 O11 1.300(4) .
C31 N31 1.339(4) .
C31 C32 1.385(4) .
C32 C33 1.397(4) .
C33 C34 1.402(4) .
C33 C36 1.483(4) .
C34 C35 1.379(4) .
C35 N31 1.344(4) .
C36 C37 1.386(4) .
C36 C41 1.397(4) .
C37 C38 1.386(4) .
C38 C39 1.378(4) .
C39 C40 1.385(4) .
C39 C42 1.492(4) .
C40 C41 1.380(4) .
C42 O32 1.252(4) .
C42 O31 1.292(4) .
N1 Ni1 2.050(3) .
N2 Ni1 2.046(3) .
N11 Ni1 2.105(2) .
N31 Ni1 2.134(2) 1_556
S1 Ni1 2.5576(16) 2_565
S2 Ni1 2.5478(16) 2_575
Ni1 N31 2.134(2) 1_554
Ni1 S2 2.5478(16) 2_575
Ni1 S1 2.5576(16) 2_565
